data_2220327
loop_
_publ_author_name
'Teslenko, Yuriy'
'Matiychuk, Vasyl'
'Obushak, Mykola'
'Kinzhybalo, Vasyl'
'\'Slepokura, Katarzyna'

_publ_section_title
;
 3-(4-Chlorophenyl)-2,1-benzisoxazole-5-carbonyl chloride
;
_journal_issue 12
_journal_name_full 'Acta Crystallographica Section E'
_journal_page_first o2420
_journal_paper_doi 10.1107/S1600536808037872
_journal_volume 64
_journal_year 2008
_chemical_formula_iupac 'C14 H7 Cl2 N O2'
_chemical_formula_moiety 'C14 H7 Cl2 N O2'
_chemical_formula_sum 'C14 H7 Cl2 N O2'
_chemical_formula_weight 292.11
_chemical_melting_point 453.5(5)
_chemical_name_systematic
;
3-(4-Chlorophenyl)-2,1-benzisoxazole-5-carbonyl chloride
;
_space_group_IT_number 15
_symmetry_cell_setting monoclinic
_symmetry_space_group_name_Hall '-C 2yc'
_symmetry_space_group_name_H-M 'C 1 2/c 1'
_atom_sites_solution_hydrogens geom
_atom_sites_solution_primary direct
_atom_sites_solution_secondary difmap
_audit_creation_method SHELXL-97
_cell_angle_alpha 90.00
_cell_angle_beta 100.67(3)
_cell_angle_gamma 90.00
_cell_formula_units_Z 8
_cell_length_a 30.337(6)
_cell_length_b 3.8280(10)
_cell_length_c 21.000(4)
_cell_measurement_reflns_used 9042
_cell_measurement_temperature 100(2)
_cell_measurement_theta_max 76.85
_cell_measurement_theta_min 2.15
_cell_volume 2396.6(9)
_computing_cell_refinement 'CrysAlis RED (Oxford Diffraction, 2006)'
_computing_data_collection 'CrysAlis CCD (Oxford Diffraction, 2006)'
_computing_data_reduction 'CrysAlis RED (Oxford Diffraction, 2006)'
_computing_molecular_graphics 'DIAMOND (Brandenburg, 2005)'
_computing_publication_material '<i>publCIF</i> (Westrip, 2008)'
_computing_structure_refinement 'SHELXL97 (Sheldrick, 2008)'
_computing_structure_solution 'SHELXS97 (Sheldrick, 2008)'
_diffrn_ambient_temperature 100(2)
_diffrn_measured_fraction_theta_full 0.961
_diffrn_measured_fraction_theta_max 0.956
_diffrn_measurement_device_type 'Xcalibur PX \k-geometry diffractometer with CCD Onyx camera'
_diffrn_measurement_method '\w and \f'
_diffrn_radiation_monochromator graphite
_diffrn_radiation_source 'fine-focus sealed tube'
_diffrn_radiation_type CuK\a
_diffrn_radiation_wavelength 1.54180
_diffrn_reflns_av_R_equivalents 0.0677
_diffrn_reflns_av_sigmaI/netI 0.0337
_diffrn_reflns_limit_h_max 21
_diffrn_reflns_limit_h_min -38
_diffrn_reflns_limit_k_max 4
_diffrn_reflns_limit_k_min -4
_diffrn_reflns_limit_l_max 26
_diffrn_reflns_limit_l_min -20
_diffrn_reflns_number 9609
_diffrn_reflns_theta_full 76.00
_diffrn_reflns_theta_max 76.67
_diffrn_reflns_theta_min 4.28
_exptl_absorpt_coefficient_mu 4.848
_exptl_absorpt_correction_T_max 0.66
_exptl_absorpt_correction_T_min 0.21
_exptl_absorpt_correction_type numerical
_exptl_absorpt_process_details
;
(<i>CrysAlis RED</i>; Oxford Diffraction, 2006)
;
_exptl_crystal_colour yellow
_exptl_crystal_density_diffrn 1.619
_exptl_crystal_density_method 'not measured'
_exptl_crystal_description needle
_exptl_crystal_F_000 1184
_exptl_crystal_size_max 0.80
_exptl_crystal_size_mid 0.15
_exptl_crystal_size_min 0.12
_refine_diff_density_max 0.296
_refine_diff_density_min -0.599
_refine_ls_extinction_coef 0.00084(17)
_refine_ls_extinction_expression Fc^*^=kFc[1+0.001xFc^2^\l^3^/sin(2\q)]^-1/4^
_refine_ls_extinction_method SHELXL
_refine_ls_goodness_of_fit_ref 1.048
_refine_ls_hydrogen_treatment constr
_refine_ls_matrix_type full
_refine_ls_number_parameters 173
_refine_ls_number_reflns 2413
_refine_ls_number_restraints 0
_refine_ls_restrained_S_all 1.048
_refine_ls_R_factor_all 0.0473
_refine_ls_R_factor_gt 0.0444
_refine_ls_shift/su_max 0.001
_refine_ls_shift/su_mean 0.000
_refine_ls_structure_factor_coef Fsqd
_refine_ls_weighting_details 'calc w=1/[\s^2^(Fo^2^)+(0.1002P)^2^+0.0000P] where P=(Fo^2^+2Fc^2^)/3'
_refine_ls_weighting_scheme calc
_refine_ls_wR_factor_gt 0.1236
_refine_ls_wR_factor_ref 0.1262
_reflns_number_gt 2131
_reflns_number_total 2413
_reflns_threshold_expression I>2\s(I)
_cod_data_source_file rz2265.cif
_cod_data_source_block I
_cod_depositor_comments
;
The following automatic conversions were performed:

'_chemical_melting_point' value '453-454 K' was changed to '453.5(5)'
- the average value was taken and precision was estimated.

Automatic conversion script
Id: cif_fix_values 1646 2011-03-28 12:23:43Z adriana 

The following automatic conversions were performed:

'_chemical_melting_point' value '453-454 K' was changed to '453.5(5)'
- the average value was taken and precision was estimated.

Automatic conversion script
Id: cif_fix_values 1715 2011-07-08 13:25:40Z adriana 
;
_cod_original_sg_symbol_H-M 'C 2/c'
_cod_database_code 2220327
_cod_database_fobs_code 2220327

loop_
_symmetry_equiv_pos_as_xyz
'x, y, z'
'-x, y, -z+1/2'
'x+1/2, y+1/2, z'
'-x+1/2, y+1/2, -z+1/2'
'-x, -y, -z'
'x, -y, z-1/2'
'-x+1/2, -y+1/2, -z'
'x+1/2, -y+1/2, z-1/2'

loop_
_atom_site_type_symbol
_atom_site_label
_atom_site_fract_x
_atom_site_fract_y
_atom_site_fract_z
_atom_site_U_iso_or_equiv
_atom_site_adp_type
_atom_site_calc_flag
_atom_site_refinement_flags
_atom_site_occupancy
Cl Cl1 0.226537(14) 0.66461(14) 0.17672(2) 0.0394(2) Uani d . 1
Cl Cl2 0.440884(15) 0.22145(13) 0.50018(2) 0.0379(2) Uani d . 1
O O2 0.44488(4) 0.9282(4) 0.21086(6) 0.0344(3) Uani d . 1
O O1 0.22228(5) 0.9426(5) 0.06384(7) 0.0531(4) Uani d . 1
N N1 0.43252(5) 1.0756(5) 0.14821(8) 0.0373(4) Uani d . 1
C C3 0.40860(5) 0.8178(5) 0.23358(8) 0.0276(4) Uani d . 1
C C1 0.38838(6) 1.0480(5) 0.13517(8) 0.0305(4) Uani d . 1
C C2 0.37105(5) 0.8870(5) 0.18709(8) 0.0272(4) Uani d . 1
C C7 0.35923(6) 1.1558(5) 0.07744(9) 0.0348(4) Uani d . 1
H H7 0.3706 1.2660 0.0433 0.042 Uiso calc R 1
C C6 0.31470(6) 1.0960(5) 0.07275(8) 0.0341(4) Uani d . 1
H H6 0.2946 1.1668 0.0347 0.041 Uiso calc R 1
C C5 0.29704(5) 0.9272(5) 0.12426(8) 0.0286(4) Uani d . 1
C C4 0.32426(5) 0.8258(5) 0.18041(8) 0.0277(4) Uani d . 1
H H4 0.3122 0.7171 0.2141 0.033 Uiso calc R 1
C C8 0.41646(5) 0.6636(5) 0.29788(8) 0.0277(4) Uani d . 1
C C9 0.38161(5) 0.6433(5) 0.33305(8) 0.0312(4) Uani d . 1
H H9 0.3526 0.7261 0.3143 0.037 Uiso calc R 1
C C10 0.38894(5) 0.5044(5) 0.39469(8) 0.0325(4) Uani d . 1
H H10 0.3652 0.4905 0.4183 0.039 Uiso calc R 1
C C11 0.43141(6) 0.3854(5) 0.42168(8) 0.0297(4) Uani d . 1
C C12 0.46655(5) 0.3991(5) 0.38806(8) 0.0316(4) Uani d . 1
H H12 0.4954 0.3148 0.4072 0.038 Uiso calc R 1
C C13 0.45895(5) 0.5378(5) 0.32618(8) 0.0314(4) Uani d . 1
H H13 0.4828 0.5478 0.3026 0.038 Uiso calc R 1
C C15 0.24813(6) 0.8697(5) 0.11157(9) 0.0338(4) Uani d . 1

loop_
_atom_site_aniso_label
_atom_site_aniso_U_11
_atom_site_aniso_U_22
_atom_site_aniso_U_33
_atom_site_aniso_U_12
_atom_site_aniso_U_13
_atom_site_aniso_U_23
Cl1 0.0264(2) 0.0502(4) 0.0408(3) -0.00458(17) 0.00416(19) 0.00756(19)
Cl2 0.0379(3) 0.0451(3) 0.0291(3) 0.00141(18) 0.00193(19) 0.00423(17)
O2 0.0246(6) 0.0479(8) 0.0318(6) -0.0032(5) 0.0085(5) 0.0005(5)
O1 0.0335(7) 0.0836(13) 0.0381(8) -0.0006(8) -0.0038(6) 0.0134(8)
N1 0.0319(8) 0.0487(10) 0.0329(8) -0.0029(7) 0.0102(6) 0.0036(7)
C3 0.0230(7) 0.0322(9) 0.0288(8) -0.0031(6) 0.0074(6) -0.0050(6)
C1 0.0315(8) 0.0325(9) 0.0296(8) -0.0017(7) 0.0112(7) -0.0012(7)
C2 0.0268(8) 0.0288(9) 0.0268(8) -0.0006(6) 0.0069(6) -0.0022(6)
C7 0.0394(9) 0.0377(10) 0.0292(9) 0.0014(7) 0.0116(7) 0.0045(7)
C6 0.0373(9) 0.0380(10) 0.0268(8) 0.0056(7) 0.0050(7) 0.0033(7)
C5 0.0275(8) 0.0311(9) 0.0271(8) 0.0003(6) 0.0045(6) -0.0016(7)
C4 0.0250(8) 0.0327(9) 0.0256(8) -0.0003(6) 0.0054(6) 0.0001(6)
C8 0.0228(7) 0.0328(9) 0.0270(8) -0.0023(6) 0.0035(6) -0.0034(6)
C9 0.0211(7) 0.0429(10) 0.0293(8) 0.0034(7) 0.0037(6) -0.0020(7)
C10 0.0232(7) 0.0445(11) 0.0298(8) 0.0001(7) 0.0051(6) -0.0034(7)
C11 0.0290(8) 0.0323(9) 0.0268(8) -0.0007(7) 0.0028(6) -0.0023(7)
C12 0.0231(7) 0.0381(10) 0.0320(8) 0.0036(7) 0.0006(6) -0.0013(7)
C13 0.0197(7) 0.0416(10) 0.0331(8) -0.0006(7) 0.0054(6) -0.0041(7)
C15 0.0293(8) 0.0410(10) 0.0296(8) 0.0010(7) 0.0016(7) 0.0007(8)

loop_
_atom_type_symbol
_atom_type_description
_atom_type_scat_dispersion_real
_atom_type_scat_dispersion_imag
_atom_type_scat_source
C C 0.0181 0.0091 'International Tables Vol C Tables 4.2.6.8 and 6.1.1.4'
H H 0.0000 0.0000 'International Tables Vol C Tables 4.2.6.8 and 6.1.1.4'
N N 0.0311 0.0180 'International Tables Vol C Tables 4.2.6.8 and 6.1.1.4'
O O 0.0492 0.0322 'International Tables Vol C Tables 4.2.6.8 and 6.1.1.4'
Cl Cl 0.3639 0.7018 'International Tables Vol C Tables 4.2.6.8 and 6.1.1.4'

loop_
_geom_angle_atom_site_label_1
_geom_angle_atom_site_label_2
_geom_angle_atom_site_label_3
_geom_angle
C3 O2 N1 111.15(13)
C1 N1 O2 104.15(13)
O2 C3 C2 108.11(15)
O2 C3 C8 116.92(15)
C2 C3 C8 134.97(15)
N1 C1 C7 126.85(16)
N1 C1 C2 112.17(16)
C7 C1 C2 120.98(15)
C3 C2 C4 135.77(16)
C3 C2 C1 104.42(14)
C4 C2 C1 119.77(16)
C6 C7 C1 117.82(16)
C6 C7 H7 121.1
C1 C7 H7 121.1
C7 C6 C5 121.57(17)
C7 C6 H6 119.2
C5 C6 H6 119.2
C4 C5 C6 121.66(15)
C4 C5 C15 122.78(16)
C6 C5 C15 115.56(16)
C5 C4 C2 118.18(15)
C5 C4 H4 120.9
C2 C4 H4 120.9
C9 C8 C13 118.86(16)
C9 C8 C3 120.21(15)
C13 C8 C3 120.92(15)
C10 C9 C8 120.70(16)
C10 C9 H9 119.6
C8 C9 H9 119.6
C9 C10 C11 119.16(16)
C9 C10 H10 120.4
C11 C10 H10 120.4
C12 C11 C10 121.64(16)
C12 C11 Cl2 119.33(14)
C10 C11 Cl2 119.02(13)
C13 C12 C11 118.92(15)
C13 C12 H12 120.5
C11 C12 H12 120.5
C12 C13 C8 120.72(15)
C12 C13 H13 119.6
C8 C13 H13 119.6
O1 C15 C5 127.12(18)
O1 C15 Cl1 117.88(15)
C5 C15 Cl1 115.00(13)

loop_
_geom_bond_atom_site_label_1
_geom_bond_atom_site_label_2
_geom_bond_distance
Cl1 C15 1.803(2)
Cl2 C11 1.7373(18)
O2 C3 1.3461(19)
O2 N1 1.417(2)
O1 C15 1.186(2)
N1 C1 1.320(2)
C3 C2 1.382(2)
C3 C8 1.452(2)
C1 C7 1.423(3)
C1 C2 1.434(2)
C2 C4 1.420(2)
C7 C6 1.356(3)
C7 H7 0.9500
C6 C5 1.446(2)
C6 H6 0.9500
C5 C4 1.365(2)
C5 C15 1.475(2)
C4 H4 0.9500
C8 C9 1.400(2)
C8 C13 1.401(2)
C9 C10 1.379(3)
C9 H9 0.9500
C10 C11 1.385(2)
C10 H10 0.9500
C11 C12 1.384(2)
C12 C13 1.383(2)
C12 H12 0.9500
C13 H13 0.9500

loop_
_geom_hbond_atom_site_label_D
_geom_hbond_atom_site_label_H
_geom_hbond_atom_site_label_A
_geom_hbond_site_symmetry_A
_geom_hbond_distance_DH
_geom_hbond_distance_HA
_geom_hbond_distance_DA
_geom_hbond_angle_DHA
C4 H4 Cl1 . 0.95 2.58 3.015(2) 108.2
C6 H6 O1 7_575 0.95 2.53 3.378(2) 149.2
C9 H9 Cl1 4 0.95 2.96 3.813(2) 149.5
C13 H13 O2 2_655 0.95 2.69 3.492(2) 142.3

loop_
_cod_related_entry_id
_cod_related_entry_database
_cod_related_entry_code
1 ChemSpider 24741189
